data_4304187
loop_
_publ_author_name
'Jennifer Scott'
'Indu Vidyaratne'
'Ilia Korobkov'
'Sandro Gambarotta'
'Peter H. M. Budzelaar'

_publ_section_title
;
Multiple Pathways for Dinitrogen Activation during the Reduction of an Fe
Bis(iminepyridine) Complex
;
_journal_name_full 'Inorganic Chemistry'
_journal_page_first 896
_journal_page_last 911
_journal_paper_doi 10.1021/ic701643d
_journal_volume 47
_journal_year 2008
_chemical_formula_sum 'C41 H59 Fe N5 Na2 O2'
_chemical_formula_weight 755.76
_chemical_name_systematic
; 
 ? 
;
_space_group_IT_number 19
_symmetry_cell_setting orthorhombic
_symmetry_space_group_name_Hall 'P 2ac 2ab'
_symmetry_space_group_name_H-M 'P 21 21 21'
_atom_sites_solution_hydrogens geom
_atom_sites_solution_primary direct
_atom_sites_solution_secondary difmap
_audit_creation_method SHELXL-97
_cell_angle_alpha 90.00
_cell_angle_beta 90.00
_cell_angle_gamma 90.00
_cell_formula_units_Z 4
_cell_length_a 12.6462(15)
_cell_length_b 13.2223(15)
_cell_length_c 24.765(3)
_cell_measurement_reflns_used 156
_cell_measurement_temperature 203(2)
_cell_measurement_theta_max 21.97
_cell_measurement_theta_min 1.81
_cell_volume 4141.0(8)
_computing_cell_refinement 'SMART, Bruker (2000)'
_computing_data_collection 'SMART, Bruker (2000)'
_computing_data_reduction 'XPREP, Bruker (2000)'
_computing_molecular_graphics 'SHELXTL, Bruker (2000)'
_computing_publication_material 'SHELXTL, Bruker (2000)'
_computing_structure_refinement 'SHELXL-97 (Sheldrick, 1997)'
_computing_structure_solution 'SHELXS-97 (Sheldrick, 1990)'
_diffrn_ambient_temperature 203(2)
_diffrn_measured_fraction_theta_full 0.986
_diffrn_measured_fraction_theta_max 0.986
_diffrn_measurement_device_type 'CCD area detector'
_diffrn_measurement_method 'phi and omega scans'
_diffrn_radiation_monochromator graphite
_diffrn_radiation_source 'fine-focus sealed tube'
_diffrn_radiation_type MoK\a
_diffrn_radiation_wavelength 0.71073
_diffrn_reflns_av_R_equivalents 0.0863
_diffrn_reflns_av_sigmaI/netI 0.0692
_diffrn_reflns_limit_h_max 13
_diffrn_reflns_limit_h_min -13
_diffrn_reflns_limit_k_max 13
_diffrn_reflns_limit_k_min -13
_diffrn_reflns_limit_l_max 26
_diffrn_reflns_limit_l_min -26
_diffrn_reflns_number 23674
_diffrn_reflns_theta_full 21.97
_diffrn_reflns_theta_max 21.97
_diffrn_reflns_theta_min 1.81
_diffrn_standards_decay_% <1
_exptl_absorpt_coefficient_mu 0.424
_exptl_absorpt_correction_T_max 0.9588
_exptl_absorpt_correction_T_min 0.9199
_exptl_absorpt_correction_type multi-scan
_exptl_absorpt_process_details 'SADABS, Bruker (2000)'
_exptl_crystal_colour dark_brown
_exptl_crystal_density_diffrn 1.212
_exptl_crystal_density_meas ?
_exptl_crystal_density_method 'not measured'
_exptl_crystal_description block
_exptl_crystal_F_000 1616
_exptl_crystal_size_max 0.20
_exptl_crystal_size_mid 0.10
_exptl_crystal_size_min 0.10
_refine_diff_density_max 0.300
_refine_diff_density_min -0.238
_refine_diff_density_rms 0.056
_refine_ls_abs_structure_details 'Flack H D (1983), Acta Cryst. A39, 876-881'
_refine_ls_abs_structure_Flack 0.00(3)
_refine_ls_extinction_method none
_refine_ls_goodness_of_fit_ref 1.051
_refine_ls_hydrogen_treatment constr
_refine_ls_matrix_type full
_refine_ls_number_parameters 460
_refine_ls_number_reflns 5018
_refine_ls_number_restraints 0
_refine_ls_restrained_S_all 1.051
_refine_ls_R_factor_all 0.0768
_refine_ls_R_factor_gt 0.0492
_refine_ls_shift/su_max 0.001
_refine_ls_shift/su_mean 0.001
_refine_ls_structure_factor_coef Fsqd
_refine_ls_weighting_details 'calc w=1/[\s^2^(Fo^2^)+(0.0581P)^2^+0.5505P] where P=(Fo^2^+2Fc^2^)/3'
_refine_ls_weighting_scheme calc
_refine_ls_wR_factor_gt 0.1044
_refine_ls_wR_factor_ref 0.1166
_reflns_number_gt 3884
_reflns_number_total 5018
_reflns_threshold_expression >2sigma(I)
_cod_data_source_file ic701643d-file003_3.cif
_cod_data_source_block complex_3_sg3213
_cod_depositor_comments
;
The following automatic conversions were performed:
'_symmetry_cell_setting' value 'Orthorhombic' changed to 'orthorhombic'
according to '/home/saulius/struct/CIF-dictionaries/cif_core.dic'
dictionary named 'cif_core.dic' version 2.4.1 from 2010-06-29.

Automatic conversion script
Id: cif_fix_enum 1527 2010-12-29 10:47:43Z saulius 

The following automatic conversions were performed:

'_exptl_crystal_density_meas' value 'n/a' was changed to '?' - the
value is perceived as not measured.

Automatic conversion script
Id: cif_fix_values 3008 2015-01-20 13:52:24Z robertas 
;
_cod_database_code 4304187

loop_
_symmetry_equiv_pos_as_xyz
'x, y, z'
'-x+1/2, -y, z+1/2'
'-x, y+1/2, -z+1/2'
'x+1/2, -y+1/2, -z'

loop_
_atom_site_label
_atom_site_type_symbol
_atom_site_fract_x
_atom_site_fract_y
_atom_site_fract_z
_atom_site_U_iso_or_equiv
_atom_site_adp_type
_atom_site_occupancy
_atom_site_symmetry_multiplicity
_atom_site_calc_flag
_atom_site_refinement_flags
_atom_site_disorder_assembly
_atom_site_disorder_group
Fe1 Fe -0.00521(6) 0.51697(5) 0.83797(3) 0.0274(2) Uani 1 1 d . . .
Na1 Na 0.0136(2) 0.22895(17) 0.71432(9) 0.0540(7) Uani 1 1 d . . .
Na2 Na 0.1101(2) 0.5494(3) 0.95001(11) 0.0803(10) Uani 1 1 d . . .
O1 O 0.0706(3) 0.5645(4) 1.04234(18) 0.0635(13) Uani 1 1 d . . .
O2 O 0.2906(3) 0.5205(4) 0.96001(18) 0.0695(14) Uani 1 1 d . . .
N1 N -0.1237(3) 0.5367(3) 0.88361(16) 0.0320(11) Uani 1 1 d . . .
N2 N 0.0363(3) 0.6370(3) 0.87045(16) 0.0280(11) Uani 1 1 d . . .
N3 N 0.1236(3) 0.5375(3) 0.80149(16) 0.0312(11) Uani 1 1 d . . .
N4 N -0.0383(3) 0.4052(4) 0.80649(18) 0.0343(12) Uani 1 1 d . . .
N5 N -0.0523(4) 0.3310(4) 0.7834(2) 0.0465(14) Uani 1 1 d . . .
C1 C 0.2853(5) 0.6475(5) 0.7886(2) 0.0460(16) Uani 1 1 d . . .
H1A H 0.3021 0.5953 0.7625 0.069 Uiso 1 1 calc R . .
H1B H 0.3408 0.6508 0.8156 0.069 Uiso 1 1 calc R . .
H1C H 0.2798 0.7122 0.7704 0.069 Uiso 1 1 calc R . .
C2 C 0.1831(4) 0.6233(4) 0.8152(2) 0.0297(14) Uani 1 1 d . . .
C3 C 0.1353(4) 0.6812(4) 0.8552(2) 0.0312(14) Uani 1 1 d . . .
C4 C 0.1648(4) 0.7722(4) 0.8810(2) 0.0373(15) Uani 1 1 d . . .
H4A H 0.2292 0.8039 0.8725 0.045 Uiso 1 1 calc R . .
C5 C 0.0970(5) 0.8145(5) 0.9196(2) 0.0406(16) Uani 1 1 d . . .
H5A H 0.1182 0.8741 0.9373 0.049 Uiso 1 1 calc R . .
C6 C 0.0005(5) 0.7725(4) 0.93265(19) 0.0376(13) Uani 1 1 d . . .
H6A H -0.0431 0.8043 0.9583 0.045 Uiso 1 1 calc R . .
C7 C -0.0326(4) 0.6831(4) 0.9081(2) 0.0286(14) Uani 1 1 d . . .
C8 C -0.1242(4) 0.6248(5) 0.9153(2) 0.0342(15) Uani 1 1 d . . .
C9 C -0.2155(5) 0.6548(5) 0.9489(2) 0.0444(16) Uani 1 1 d . . .
H9A H -0.2691 0.6023 0.9475 0.067 Uiso 1 1 calc R . .
H9B H -0.2448 0.7177 0.9354 0.067 Uiso 1 1 calc R . .
H9C H -0.1926 0.6640 0.9860 0.067 Uiso 1 1 calc R . .
C10 C -0.2052(4) 0.4629(4) 0.8906(2) 0.0321(14) Uani 1 1 d . . .
C11 C -0.2044(5) 0.4017(4) 0.9370(2) 0.0386(15) Uani 1 1 d . . .
C12 C -0.2798(5) 0.3262(5) 0.9416(3) 0.0497(17) Uani 1 1 d . . .
H12A H -0.2813 0.2865 0.9732 0.060 Uiso 1 1 calc R . .
C13 C -0.3525(5) 0.3073(5) 0.9018(3) 0.0543(19) Uani 1 1 d . . .
H13A H -0.4028 0.2555 0.9056 0.065 Uiso 1 1 calc R . .
C14 C -0.3497(5) 0.3662(5) 0.8560(3) 0.0491(19) Uani 1 1 d . . .
H14A H -0.3975 0.3521 0.8279 0.059 Uiso 1 1 calc R . .
C15 C -0.2796(4) 0.4446(4) 0.8498(2) 0.0360(15) Uani 1 1 d . . .
C16 C -0.0297(6) 0.3416(5) 0.9704(3) 0.080(2) Uani 1 1 d . . .
H16A H -0.0031 0.3519 0.9341 0.120 Uiso 1 1 calc R . .
H16B H -0.0543 0.2724 0.9742 0.120 Uiso 1 1 calc R . .
H16C H 0.0265 0.3542 0.9962 0.120 Uiso 1 1 calc R . .
C17 C -0.1212(5) 0.4142(5) 0.9809(2) 0.0482(17) Uani 1 1 d . . .
H17A H -0.0930 0.4839 0.9780 0.058 Uiso 1 1 calc R . .
C18 C -0.1639(7) 0.4011(7) 1.0385(3) 0.098(3) Uani 1 1 d . . .
H18A H -0.2211 0.4486 1.0446 0.147 Uiso 1 1 calc R . .
H18B H -0.1076 0.4137 1.0643 0.147 Uiso 1 1 calc R . .
H18C H -0.1899 0.3326 1.0431 0.147 Uiso 1 1 calc R . .
C19 C -0.2959(5) 0.4579(6) 0.7474(3) 0.075(2) Uani 1 1 d . . .
H19A H -0.2343 0.4146 0.7440 0.112 Uiso 1 1 calc R . .
H19B H -0.2976 0.5055 0.7177 0.112 Uiso 1 1 calc R . .
H19C H -0.3594 0.4168 0.7468 0.112 Uiso 1 1 calc R . .
C20 C -0.2901(4) 0.5158(5) 0.8009(2) 0.0503(17) Uani 1 1 d . . .
H20A H -0.2266 0.5595 0.7998 0.060 Uiso 1 1 calc R . .
C21 C -0.3875(5) 0.5842(5) 0.8074(3) 0.0605(19) Uani 1 1 d . . .
H21A H -0.3829 0.6203 0.8414 0.091 Uiso 1 1 calc R . .
H21B H -0.4510 0.5432 0.8070 0.091 Uiso 1 1 calc R . .
H21C H -0.3899 0.6324 0.7779 0.091 Uiso 1 1 calc R . .
C22 C 0.1612(4) 0.4687(4) 0.7620(2) 0.0306(13) Uani 1 1 d . . .
C23 C 0.1319(4) 0.4801(4) 0.7078(2) 0.0350(14) Uani 1 1 d . . .
C24 C 0.1513(5) 0.4007(5) 0.6717(2) 0.0453(17) Uani 1 1 d . . .
H24A H 0.1281 0.4061 0.6358 0.054 Uiso 1 1 calc R . .
C25 C 0.2041(4) 0.3146(5) 0.6880(3) 0.0473(17) Uani 1 1 d . . .
H25A H 0.2182 0.2626 0.6631 0.057 Uiso 1 1 calc R . .
C26 C 0.2358(5) 0.3051(4) 0.7405(3) 0.0430(16) Uani 1 1 d . . .
H26A H 0.2702 0.2456 0.7516 0.052 Uiso 1 1 calc R . .
C27 C 0.2181(4) 0.3821(4) 0.7781(2) 0.0342(14) Uani 1 1 d . . .
C28 C 0.1268(7) 0.6221(6) 0.6398(3) 0.083(3) Uani 1 1 d . . .
H28A H 0.1999 0.6378 0.6480 0.125 Uiso 1 1 calc R . .
H28B H 0.0893 0.6839 0.6308 0.125 Uiso 1 1 calc R . .
H28C H 0.1239 0.5759 0.6094 0.125 Uiso 1 1 calc R . .
C29 C 0.0748(5) 0.5728(5) 0.6891(2) 0.0477(18) Uani 1 1 d . . .
H29A H 0.0758 0.6226 0.7190 0.057 Uiso 1 1 calc R . .
C30 C -0.0390(6) 0.5485(7) 0.6766(4) 0.096(3) Uani 1 1 d . . .
H30A H -0.0719 0.5180 0.7080 0.144 Uiso 1 1 calc R . .
H30B H -0.0421 0.5018 0.6464 0.144 Uiso 1 1 calc R . .
H30C H -0.0762 0.6102 0.6672 0.144 Uiso 1 1 calc R . .
C31 C 0.3747(5) 0.3489(6) 0.8377(3) 0.071(2) Uani 1 1 d . . .
H31A H 0.4116 0.4028 0.8190 0.106 Uiso 1 1 calc R . .
H31B H 0.3908 0.2847 0.8205 0.106 Uiso 1 1 calc R . .
H31C H 0.3974 0.3469 0.8751 0.106 Uiso 1 1 calc R . .
C32 C 0.2562(4) 0.3679(4) 0.8352(3) 0.0399(15) Uani 1 1 d . . .
H32A H 0.2428 0.4322 0.8545 0.048 Uiso 1 1 calc R . .
C33 C 0.1961(5) 0.2869(5) 0.8646(3) 0.069(2) Uani 1 1 d . . .
H33A H 0.1210 0.3015 0.8630 0.104 Uiso 1 1 calc R . .
H33B H 0.2187 0.2848 0.9020 0.104 Uiso 1 1 calc R . .
H33C H 0.2098 0.2219 0.8477 0.104 Uiso 1 1 calc R . .
C34 C 0.0067(8) 0.6410(6) 1.0644(3) 0.090(2) Uani 1 1 d . . .
H34A H -0.0662 0.6331 1.0516 0.108 Uiso 1 1 calc R . .
H34B H 0.0325 0.7073 1.0527 0.108 Uiso 1 1 calc R . .
C35 C 0.0091(9) 0.6352(7) 1.1227(4) 0.111(3) Uani 1 1 d . . .
H35A H -0.0629 0.6357 1.1374 0.134 Uiso 1 1 calc R . .
H35B H 0.0481 0.6926 1.1378 0.134 Uiso 1 1 calc R . .
C36 C 0.0630(7) 0.5388(8) 1.1361(3) 0.091(3) Uani 1 1 d . . .
H36A H 0.0119 0.4847 1.1433 0.109 Uiso 1 1 calc R . .
H36B H 0.1097 0.5464 1.1674 0.109 Uiso 1 1 calc R . .
C37 C 0.1241(6) 0.5187(7) 1.0860(3) 0.082(2) Uani 1 1 d . . .
H37A H 0.1956 0.5467 1.0893 0.099 Uiso 1 1 calc R . .
H37B H 0.1301 0.4456 1.0800 0.099 Uiso 1 1 calc R . .
C38 C 0.3675(6) 0.5855(6) 0.9353(3) 0.072(2) Uani 1 1 d . . .
H38A H 0.3602 0.6547 0.9490 0.087 Uiso 1 1 calc R . .
H38B H 0.3578 0.5867 0.8960 0.087 Uiso 1 1 calc R . .
C39 C 0.4747(5) 0.5436(5) 0.9493(3) 0.0627(19) Uani 1 1 d . . .
H39A H 0.5223 0.5974 0.9617 0.075 Uiso 1 1 calc R . .
H39B H 0.5067 0.5097 0.9182 0.075 Uiso 1 1 calc R . .
C40 C 0.4528(5) 0.4690(6) 0.9942(3) 0.065(2) Uani 1 1 d . . .
H40A H 0.4970 0.4086 0.9903 0.078 Uiso 1 1 calc R . .
H40B H 0.4663 0.4996 1.0295 0.078 Uiso 1 1 calc R . .
C41 C 0.3422(6) 0.4441(7) 0.9881(3) 0.092(3) Uani 1 1 d . . .
H41A H 0.3351 0.3801 0.9685 0.110 Uiso 1 1 calc R . .
H41B H 0.3098 0.4358 1.0238 0.110 Uiso 1 1 calc R . .

loop_
_atom_site_aniso_label
_atom_site_aniso_U_11
_atom_site_aniso_U_22
_atom_site_aniso_U_33
_atom_site_aniso_U_23
_atom_site_aniso_U_13
_atom_site_aniso_U_12
Fe1 0.0288(4) 0.0244(4) 0.0290(4) -0.0019(3) 0.0020(4) -0.0016(4)
Na1 0.0525(15) 0.0596(15) 0.0500(14) -0.0212(11) 0.0023(14) -0.0073(16)
Na2 0.0657(17) 0.118(3) 0.0571(17) 0.0280(17) -0.0069(14) 0.0231(19)
O1 0.065(3) 0.070(3) 0.055(3) 0.005(3) -0.010(2) 0.012(3)
O2 0.059(3) 0.084(4) 0.065(3) 0.028(3) -0.007(2) 0.009(3)
N1 0.035(3) 0.027(3) 0.034(3) 0.002(2) 0.000(2) -0.005(2)
N2 0.026(3) 0.033(3) 0.025(2) 0.005(2) 0.0051(19) -0.003(2)
N3 0.035(3) 0.027(3) 0.031(3) -0.003(2) -0.001(2) 0.004(2)
N4 0.029(3) 0.036(3) 0.038(3) 0.004(2) 0.005(2) 0.001(2)
N5 0.054(3) 0.036(3) 0.050(3) -0.018(3) 0.006(2) -0.008(3)
C1 0.042(4) 0.040(4) 0.056(4) -0.006(3) 0.007(3) -0.005(3)
C2 0.029(3) 0.025(3) 0.035(3) -0.005(3) 0.003(3) 0.000(3)
C3 0.034(3) 0.025(3) 0.035(3) 0.002(3) -0.008(3) 0.000(3)
C4 0.034(3) 0.028(4) 0.049(4) -0.004(3) 0.000(3) -0.007(3)
C5 0.046(4) 0.033(4) 0.043(4) -0.012(3) -0.002(3) -0.009(3)
C6 0.043(4) 0.035(3) 0.035(3) -0.010(2) 0.001(4) 0.004(4)
C7 0.032(4) 0.036(3) 0.019(3) 0.002(3) -0.001(2) 0.000(3)
C8 0.028(3) 0.035(4) 0.039(3) 0.002(3) 0.003(3) 0.001(3)
C9 0.048(4) 0.044(4) 0.041(4) -0.003(3) 0.010(3) 0.002(3)
C10 0.029(3) 0.029(4) 0.039(3) -0.002(3) 0.007(3) -0.002(3)
C11 0.035(3) 0.030(4) 0.051(4) 0.007(3) 0.009(3) 0.002(3)
C12 0.042(4) 0.047(4) 0.060(4) 0.012(3) 0.009(4) -0.002(4)
C13 0.034(4) 0.030(4) 0.099(6) 0.012(4) 0.004(4) -0.011(3)
C14 0.030(4) 0.055(5) 0.062(5) -0.007(4) 0.002(3) -0.009(4)
C15 0.022(3) 0.041(4) 0.045(4) -0.006(3) 0.011(3) -0.011(3)
C16 0.082(6) 0.060(5) 0.099(6) 0.005(4) -0.036(5) 0.008(5)
C17 0.063(4) 0.044(4) 0.037(4) 0.013(3) -0.001(3) -0.016(4)
C18 0.117(7) 0.119(8) 0.059(5) 0.020(5) 0.012(5) -0.042(6)
C19 0.063(5) 0.104(7) 0.057(5) 0.001(4) -0.012(4) -0.005(5)
C20 0.035(3) 0.067(5) 0.049(4) -0.002(4) -0.006(3) -0.016(4)
C21 0.046(4) 0.049(5) 0.086(5) 0.019(4) 0.000(4) -0.003(4)
C22 0.032(3) 0.030(4) 0.030(3) -0.010(3) 0.008(2) -0.009(3)
C23 0.030(3) 0.035(4) 0.040(3) -0.009(3) 0.005(3) 0.001(3)
C24 0.049(4) 0.052(5) 0.035(4) -0.011(3) 0.005(3) 0.003(3)
C25 0.039(4) 0.042(4) 0.061(5) -0.019(3) 0.007(3) 0.009(3)
C26 0.045(4) 0.025(4) 0.059(5) -0.011(3) -0.007(3) 0.004(3)
C27 0.027(3) 0.030(4) 0.046(4) -0.006(3) 0.003(3) 0.002(3)
C28 0.145(8) 0.054(5) 0.050(5) 0.009(4) 0.018(5) 0.012(5)
C29 0.069(5) 0.040(4) 0.034(4) 0.005(3) 0.012(3) 0.020(4)
C30 0.066(5) 0.097(7) 0.124(7) 0.042(6) -0.005(5) 0.030(5)
C31 0.048(4) 0.083(6) 0.081(5) -0.001(5) -0.008(4) 0.002(4)
C32 0.038(4) 0.028(4) 0.053(4) -0.007(3) -0.003(3) 0.004(3)
C33 0.058(5) 0.067(5) 0.082(5) 0.016(4) -0.030(4) -0.005(4)
C34 0.119(7) 0.071(5) 0.080(6) -0.002(4) -0.006(6) 0.021(7)
C35 0.129(8) 0.117(8) 0.089(7) -0.009(5) 0.010(7) 0.027(8)
C36 0.106(6) 0.111(8) 0.055(5) 0.006(5) -0.006(4) -0.017(6)
C37 0.091(5) 0.095(7) 0.062(5) 0.002(5) -0.025(4) 0.016(5)
C38 0.087(6) 0.063(5) 0.067(5) 0.022(4) -0.025(4) -0.027(5)
C39 0.074(5) 0.055(4) 0.060(4) -0.009(3) 0.010(4) -0.003(4)
C40 0.053(4) 0.068(5) 0.073(5) 0.008(4) -0.001(3) 0.002(4)
C41 0.072(6) 0.115(8) 0.088(6) 0.042(6) -0.009(5) -0.011(5)

loop_
_atom_type_symbol
_atom_type_description
_atom_type_scat_dispersion_real
_atom_type_scat_dispersion_imag
_atom_type_scat_source
C C 0.0033 0.0016 'International Tables Vol C Tables 4.2.6.8 and 6.1.1.4'
H H 0.0000 0.0000 'International Tables Vol C Tables 4.2.6.8 and 6.1.1.4'
N N 0.0061 0.0033 'International Tables Vol C Tables 4.2.6.8 and 6.1.1.4'
Na Na 0.0362 0.0249 'International Tables Vol C Tables 4.2.6.8 and 6.1.1.4'
O O 0.0106 0.0060 'International Tables Vol C Tables 4.2.6.8 and 6.1.1.4'
Fe Fe 0.3463 0.8444 'International Tables Vol C Tables 4.2.6.8 and 6.1.1.4'

loop_
_geom_angle_atom_site_label_1
_geom_angle_atom_site_label_2
_geom_angle_atom_site_label_3
_geom_angle
_geom_angle_site_symmetry_1
_geom_angle_site_symmetry_3
_geom_angle_publ_flag
N4 Fe1 N2 177.43(19) . . ?
N4 Fe1 N3 96.67(19) . . ?
N2 Fe1 N3 80.79(18) . . ?
N4 Fe1 N1 101.3(2) . . ?
N2 Fe1 N1 81.22(18) . . ?
N3 Fe1 N1 161.94(19) . . ?
N4 Fe1 Na1 125.47(15) . 3_556 ?
N2 Fe1 Na1 54.23(13) . 3_556 ?
N3 Fe1 Na1 72.42(14) . 3_556 ?
N1 Fe1 Na1 95.61(14) . 3_556 ?
N4 Fe1 Na2 128.68(16) . . ?
N2 Fe1 Na2 51.20(14) . . ?
N3 Fe1 Na2 90.16(14) . . ?
N1 Fe1 Na2 79.78(14) . . ?
Na1 Fe1 Na2 105.11(8) 3_556 . ?
N5 Na1 N2 143.6(2) . 3_546 ?
N5 Na1 C3 111.3(2) . 3_546 ?
N2 Na1 C3 32.29(14) 3_546 3_546 ?
N5 Na1 C25 104.5(2) . . ?
N2 Na1 C25 102.86(18) 3_546 . ?
C3 Na1 C25 125.0(2) 3_546 . ?
N5 Na1 C2 98.90(19) . 3_546 ?
N2 Na1 C2 49.38(14) 3_546 3_546 ?
C3 Na1 C2 28.12(15) 3_546 3_546 ?
C25 Na1 C2 151.54(19) . 3_546 ?
N5 Na1 C24 91.57(18) . . ?
N2 Na1 C24 102.42(16) 3_546 . ?
C3 Na1 C24 111.19(19) 3_546 . ?
C25 Na1 C24 26.90(16) . . ?
C2 Na1 C24 138.53(18) 3_546 . ?
N5 Na1 C26 88.99(18) . . ?
N2 Na1 C26 124.72(17) 3_546 . ?
C3 Na1 C26 151.35(19) 3_546 . ?
C25 Na1 C26 26.59(17) . . ?
C2 Na1 C26 170.42(18) 3_546 . ?
C24 Na1 C26 45.81(17) . . ?
N5 Na1 Fe1 145.06(16) . 3_546 ?
N2 Na1 Fe1 36.89(10) 3_546 3_546 ?
C3 Na1 Fe1 58.86(13) 3_546 3_546 ?
C25 Na1 Fe1 107.78(15) . 3_546 ?
C2 Na1 Fe1 55.69(11) 3_546 3_546 ?
C24 Na1 Fe1 123.36(13) . 3_546 ?
C26 Na1 Fe1 114.83(14) . 3_546 ?
N5 Na1 C7 149.04(19) . 3_546 ?
N2 Na1 C7 26.63(13) 3_546 3_546 ?
C3 Na1 C7 50.84(15) 3_546 3_546 ?
C25 Na1 C7 77.28(18) . 3_546 ?
C2 Na1 C7 74.32(14) 3_546 3_546 ?
C24 Na1 C7 76.27(16) . 3_546 ?
C26 Na1 C7 101.59(17) . 3_546 ?
Fe1 Na1 C7 54.24(11) 3_546 3_546 ?
O2 Na2 O1 96.83(18) . . ?
O2 Na2 N2 122.16(18) . . ?
O1 Na2 N2 131.05(19) . . ?
O2 Na2 C7 142.6(2) . . ?
O1 Na2 C7 100.06(19) . . ?
N2 Na2 C7 31.04(13) . . ?
O2 Na2 C3 94.34(18) . . ?
O1 Na2 C3 138.6(2) . . ?
N2 Na2 C3 29.06(13) . . ?
C7 Na2 C3 52.02(15) . . ?
O2 Na2 Fe1 121.53(15) . . ?
O1 Na2 Fe1 140.11(15) . . ?
N2 Na2 Fe1 35.84(11) . . ?
C7 Na2 Fe1 56.62(12) . . ?
C3 Na2 Fe1 55.25(11) . . ?
C34 O1 C37 106.6(5) . . ?
C34 O1 Na2 124.2(4) . . ?
C37 O1 Na2 127.4(4) . . ?
C41 O2 C38 109.3(5) . . ?
C41 O2 Na2 129.3(4) . . ?
C38 O2 Na2 121.4(4) . . ?
C8 N1 C10 119.7(4) . . ?
C8 N1 Fe1 116.8(3) . . ?
C10 N1 Fe1 123.2(3) . . ?
C7 N2 C3 122.4(4) . . ?
C7 N2 Fe1 118.7(3) . . ?
C3 N2 Fe1 118.8(3) . . ?
C7 N2 Na2 84.8(3) . . ?
C3 N2 Na2 94.1(3) . . ?
Fe1 N2 Na2 92.96(18) . . ?
C7 N2 Na1 100.8(3) . 3_556 ?
C3 N2 Na1 78.5(3) . 3_556 ?
Fe1 N2 Na1 88.89(17) . 3_556 ?
Na2 N2 Na1 172.39(19) . 3_556 ?
C2 N3 C22 120.4(4) . . ?
C2 N3 Fe1 117.6(3) . . ?
C22 N3 Fe1 122.0(3) . . ?
N5 N4 Fe1 174.3(4) . . ?
N4 N5 Na1 143.4(4) . . ?
C3 C2 N3 112.7(5) . . ?
C3 C2 C1 125.1(5) . . ?
N3 C2 C1 122.2(5) . . ?
C3 C2 Na1 63.1(3) . 3_556 ?
N3 C2 Na1 82.6(3) . 3_556 ?
C1 C2 Na1 121.5(4) . 3_556 ?
C2 C3 C4 132.7(5) . . ?
C2 C3 N2 110.1(5) . . ?
C4 C3 N2 117.3(5) . . ?
C2 C3 Na1 88.7(3) . 3_556 ?
C4 C3 Na1 106.3(4) . 3_556 ?
N2 C3 Na1 69.2(3) . 3_556 ?
C2 C3 Na2 106.8(4) . . ?
C4 C3 Na2 99.9(3) . . ?
N2 C3 Na2 56.8(2) . . ?
Na1 C3 Na2 126.0(2) 3_556 . ?
C5 C4 C3 119.2(5) . . ?
C6 C5 C4 122.7(5) . . ?
C5 C6 C7 120.3(5) . . ?
C6 C7 C8 131.2(5) . . ?
C6 C7 N2 117.9(5) . . ?
C8 C7 N2 110.8(5) . . ?
C6 C7 Na2 100.6(3) . . ?
C8 C7 Na2 98.0(3) . . ?
N2 C7 Na2 64.1(2) . . ?
C6 C7 Na1 103.8(3) . 3_556 ?
C8 C7 Na1 107.3(3) . 3_556 ?
N2 C7 Na1 52.6(2) . 3_556 ?
Na2 C7 Na1 116.56(18) . 3_556 ?
C7 C8 N1 112.4(5) . . ?
C7 C8 C9 124.7(5) . . ?
N1 C8 C9 122.7(5) . . ?
C15 C10 C11 119.6(5) . . ?
C15 C10 N1 121.0(5) . . ?
C11 C10 N1 119.1(5) . . ?
C12 C11 C10 118.5(6) . . ?
C12 C11 C17 119.7(5) . . ?
C10 C11 C17 121.7(5) . . ?
C13 C12 C11 122.2(6) . . ?
C12 C13 C14 118.2(6) . . ?
C15 C14 C13 122.4(6) . . ?
C14 C15 C10 119.0(5) . . ?
C14 C15 C20 119.6(5) . . ?
C10 C15 C20 121.3(5) . . ?
C11 C17 C16 109.4(5) . . ?
C11 C17 C18 114.1(5) . . ?
C16 C17 C18 110.8(6) . . ?
C19 C20 C21 110.3(5) . . ?
C19 C20 C15 112.3(6) . . ?
C21 C20 C15 110.2(5) . . ?
C23 C22 C27 119.5(5) . . ?
C23 C22 N3 120.2(5) . . ?
C27 C22 N3 119.8(5) . . ?
C22 C23 C24 119.0(5) . . ?
C22 C23 C29 120.9(5) . . ?
C24 C23 C29 120.0(5) . . ?
C25 C24 C23 121.1(6) . . ?
C25 C24 Na1 63.9(3) . . ?
C23 C24 Na1 103.7(4) . . ?
C26 C25 C24 119.7(6) . . ?
C26 C25 Na1 89.6(4) . . ?
C24 C25 Na1 89.2(4) . . ?
C25 C26 C27 121.3(6) . . ?
C25 C26 Na1 63.8(3) . . ?
C27 C26 Na1 103.6(4) . . ?
C26 C27 C22 119.1(5) . . ?
C26 C27 C32 118.9(5) . . ?
C22 C27 C32 121.9(5) . . ?
C23 C29 C30 110.5(6) . . ?
C23 C29 C28 112.9(5) . . ?
C30 C29 C28 109.6(6) . . ?
C33 C32 C27 112.4(5) . . ?
C33 C32 C31 111.2(5) . . ?
C27 C32 C31 111.9(5) . . ?
O1 C34 C35 109.8(7) . . ?
C34 C35 C36 106.1(7) . . ?
C35 C36 C37 102.0(7) . . ?
O1 C37 C36 108.2(6) . . ?
O2 C38 C39 106.9(5) . . ?
C38 C39 C40 104.2(5) . . ?
C41 C40 C39 104.5(6) . . ?
O2 C41 C40 109.9(7) . . ?

loop_
_geom_bond_atom_site_label_1
_geom_bond_atom_site_label_2
_geom_bond_distance
_geom_bond_site_symmetry_2
_geom_bond_publ_flag
Fe1 N4 1.723(5) . ?
Fe1 N2 1.855(4) . ?
Fe1 N3 1.882(4) . ?
Fe1 N1 1.895(4) . ?
Fe1 Na1 3.089(2) 3_556 ?
Fe1 Na2 3.163(3) . ?
Na1 N5 2.333(5) . ?
Na1 N2 2.507(5) 3_546 ?
Na1 C3 2.628(5) 3_546 ?
Na1 C25 2.740(6) . ?
Na1 C2 2.945(6) 3_546 ?
Na1 C24 3.050(6) . ?
Na1 C26 3.055(6) . ?
Na1 Fe1 3.089(2) 3_546 ?
Na1 C7 3.100(5) 3_546 ?
Na2 O2 2.328(5) . ?
Na2 O1 2.349(5) . ?
Na2 N2 2.469(5) . ?
Na2 C7 2.732(6) . ?
Na2 C3 2.942(6) . ?
O1 C34 1.406(8) . ?
O1 C37 1.413(7) . ?
O2 C41 1.389(8) . ?
O2 C38 1.436(7) . ?
N1 C8 1.404(7) . ?
N1 C10 1.429(6) . ?
N2 C7 1.414(6) . ?
N2 C3 1.433(6) . ?
N2 Na1 2.507(4) 3_556 ?
N3 C2 1.403(6) . ?
N3 C22 1.418(6) . ?
N4 N5 1.149(6) . ?
C1 C2 1.487(8) . ?
C2 C3 1.389(7) . ?
C2 Na1 2.945(6) 3_556 ?
C3 C4 1.414(8) . ?
C3 Na1 2.628(5) 3_556 ?
C4 C5 1.399(8) . ?
C5 C6 1.380(8) . ?
C6 C7 1.394(7) . ?
C7 C8 1.403(7) . ?
C7 Na1 3.100(5) 3_556 ?
C8 C9 1.478(8) . ?
C10 C15 1.401(7) . ?
C10 C11 1.408(7) . ?
C11 C12 1.385(8) . ?
C11 C17 1.522(8) . ?
C12 C13 1.371(9) . ?
C13 C14 1.377(9) . ?
C14 C15 1.373(8) . ?
C15 C20 1.540(8) . ?
C16 C17 1.527(9) . ?
C17 C18 1.534(9) . ?
C19 C20 1.530(8) . ?
C20 C21 1.537(8) . ?
C22 C23 1.400(7) . ?
C22 C27 1.410(7) . ?
C23 C24 1.402(7) . ?
C23 C29 1.496(8) . ?
C24 C25 1.380(8) . ?
C25 C26 1.367(8) . ?
C26 C27 1.396(8) . ?
C27 C32 1.507(8) . ?
C28 C29 1.532(8) . ?
C29 C30 1.507(9) . ?
C31 C32 1.521(8) . ?
C32 C33 1.502(9) . ?
C34 C35 1.446(10) . ?
C35 C36 1.482(11) . ?
C36 C37 1.485(10) . ?
C38 C39 1.506(9) . ?
C39 C40 1.510(9) . ?
C40 C41 1.445(9) . ?

loop_
_geom_torsion_atom_site_label_1
_geom_torsion_atom_site_label_2
_geom_torsion_atom_site_label_3
_geom_torsion_atom_site_label_4
_geom_torsion
_geom_torsion_site_symmetry_1
_geom_torsion_site_symmetry_2
_geom_torsion_site_symmetry_3
_geom_torsion_site_symmetry_4
_geom_torsion_publ_flag
N4 Fe1 Na2 O2 74.2(3) . . . . ?
N2 Fe1 Na2 O2 -102.5(3) . . . . ?
N3 Fe1 Na2 O2 -24.5(2) . . . . ?
N1 Fe1 Na2 O2 170.6(2) . . . . ?
Na1 Fe1 Na2 O2 -96.3(2) 3_556 . . . ?
N4 Fe1 Na2 O1 -88.0(3) . . . . ?
N2 Fe1 Na2 O1 95.3(3) . . . . ?
N3 Fe1 Na2 O1 173.3(3) . . . . ?
N1 Fe1 Na2 O1 8.4(3) . . . . ?
Na1 Fe1 Na2 O1 101.5(3) 3_556 . . . ?
N4 Fe1 Na2 N2 176.7(2) . . . . ?
N3 Fe1 Na2 N2 78.0(2) . . . . ?
N1 Fe1 Na2 N2 -86.9(2) . . . . ?
Na1 Fe1 Na2 N2 6.20(17) 3_556 . . . ?
N4 Fe1 Na2 C7 -150.5(2) . . . . ?
N2 Fe1 Na2 C7 32.8(2) . . . . ?
N3 Fe1 Na2 C7 110.86(19) . . . . ?
N1 Fe1 Na2 C7 -54.06(19) . . . . ?
Na1 Fe1 Na2 C7 39.04(15) 3_556 . . . ?
N4 Fe1 Na2 C3 145.6(2) . . . . ?
N2 Fe1 Na2 C3 -31.1(2) . . . . ?
N3 Fe1 Na2 C3 46.95(19) . . . . ?
N1 Fe1 Na2 C3 -117.97(19) . . . . ?
Na1 Fe1 Na2 C3 -24.87(14) 3_556 . . . ?
O2 Na2 O1 C34 134.3(6) . . . . ?
N2 Na2 O1 C34 -10.3(7) . . . . ?
C7 Na2 O1 C34 -12.2(6) . . . . ?
C3 Na2 O1 C34 29.8(7) . . . . ?
Fe1 Na2 O1 C34 -61.0(7) . . . . ?
O2 Na2 O1 C37 -28.4(6) . . . . ?
N2 Na2 O1 C37 -173.0(5) . . . . ?
C7 Na2 O1 C37 -174.9(6) . . . . ?
C3 Na2 O1 C37 -132.9(6) . . . . ?
Fe1 Na2 O1 C37 136.4(5) . . . . ?
O1 Na2 O2 C41 58.5(7) . . . . ?
N2 Na2 O2 C41 -152.5(6) . . . . ?
C7 Na2 O2 C41 175.0(6) . . . . ?
C3 Na2 O2 C41 -161.4(6) . . . . ?
Fe1 Na2 O2 C41 -110.1(6) . . . . ?
O1 Na2 O2 C38 -121.8(5) . . . . ?
N2 Na2 O2 C38 27.2(6) . . . . ?
C7 Na2 O2 C38 -5.3(7) . . . . ?
C3 Na2 O2 C38 18.3(5) . . . . ?
Fe1 Na2 O2 C38 69.7(5) . . . . ?
N4 Fe1 N1 C8 -178.7(4) . . . . ?
N2 Fe1 N1 C8 1.7(4) . . . . ?
N3 Fe1 N1 C8 -3.4(8) . . . . ?
Na1 Fe1 N1 C8 -50.8(4) 3_556 . . . ?
Na2 Fe1 N1 C8 53.6(3) . . . . ?
N4 Fe1 N1 C10 7.4(4) . . . . ?
N2 Fe1 N1 C10 -172.3(4) . . . . ?
N3 Fe1 N1 C10 -177.4(5) . . . . ?
Na1 Fe1 N1 C10 135.3(4) 3_556 . . . ?
Na2 Fe1 N1 C10 -120.3(4) . . . . ?
N4 Fe1 N2 C7 -174(38) . . . . ?
N3 Fe1 N2 C7 176.6(4) . . . . ?
N1 Fe1 N2 C7 -1.8(3) . . . . ?
Na1 Fe1 N2 C7 101.7(4) 3_556 . . . ?
Na2 Fe1 N2 C7 -85.7(3) . . . . ?
N4 Fe1 N2 C3 8(5) . . . . ?
N3 Fe1 N2 C3 -1.3(3) . . . . ?
N1 Fe1 N2 C3 -179.7(4) . . . . ?
Na1 Fe1 N2 C3 -76.2(3) 3_556 . . . ?
Na2 Fe1 N2 C3 96.4(4) . . . . ?
N4 Fe1 N2 Na2 -88(4) . . . . ?
N3 Fe1 N2 Na2 -97.70(17) . . . . ?
N1 Fe1 N2 Na2 83.91(17) . . . . ?
Na1 Fe1 N2 Na2 -172.6(2) 3_556 . . . ?
N4 Fe1 N2 Na1 84(4) . . . 3_556 ?
N3 Fe1 N2 Na1 74.92(16) . . . 3_556 ?
N1 Fe1 N2 Na1 -103.48(17) . . . 3_556 ?
Na2 Fe1 N2 Na1 172.6(2) . . . 3_556 ?
O2 Na2 N2 C7 -140.8(3) . . . . ?
O1 Na2 N2 C7 -3.6(4) . . . . ?
C3 Na2 N2 C7 -122.2(4) . . . . ?
Fe1 Na2 N2 C7 118.6(3) . . . . ?
O2 Na2 N2 C3 -18.6(4) . . . . ?
O1 Na2 N2 C3 118.7(3) . . . . ?
C7 Na2 N2 C3 122.2(4) . . . . ?
Fe1 Na2 N2 C3 -119.2(3) . . . . ?
O2 Na2 N2 Fe1 100.6(3) . . . . ?
O1 Na2 N2 Fe1 -122.1(3) . . . . ?
C7 Na2 N2 Fe1 -118.6(3) . . . . ?
C3 Na2 N2 Fe1 119.2(3) . . . . ?
O2 Na2 N2 Na1 -3.3(18) . . . 3_556 ?
O1 Na2 N2 Na1 134.0(16) . . . 3_556 ?
C7 Na2 N2 Na1 137.5(18) . . . 3_556 ?
C3 Na2 N2 Na1 15.3(15) . . . 3_556 ?
Fe1 Na2 N2 Na1 -103.9(17) . . . 3_556 ?
N4 Fe1 N3 C2 -178.9(4) . . . . ?
N2 Fe1 N3 C2 0.7(4) . . . . ?
N1 Fe1 N3 C2 5.8(8) . . . . ?
Na1 Fe1 N3 C2 55.9(3) 3_556 . . . ?
Na2 Fe1 N3 C2 -49.9(4) . . . . ?
N4 Fe1 N3 C22 0.2(4) . . . . ?
N2 Fe1 N3 C22 179.8(4) . . . . ?
N1 Fe1 N3 C22 -175.1(5) . . . . ?
Na1 Fe1 N3 C22 -125.0(4) 3_556 . . . ?
Na2 Fe1 N3 C22 129.2(4) . . . . ?
N2 Fe1 N4 N5 -5(8) . . . . ?
N3 Fe1 N4 N5 5(5) . . . . ?
N1 Fe1 N4 N5 -177(100) . . . . ?
Na1 Fe1 N4 N5 78(5) 3_556 . . . ?
Na2 Fe1 N4 N5 -91(5) . . . . ?
Fe1 N4 N5 Na1 -10(5) . . . . ?
N2 Na1 N5 N4 -129.2(7) 3_546 . . . ?
C3 Na1 N5 N4 -129.1(7) 3_546 . . . ?
C25 Na1 N5 N4 8.2(8) . . . . ?
C2 Na1 N5 N4 -155.4(7) 3_546 . . . ?
C24 Na1 N5 N4 -15.6(7) . . . . ?
C26 Na1 N5 N4 30.1(7) . . . . ?
Fe1 Na1 N5 N4 165.2(6) 3_546 . . . ?
C7 Na1 N5 N4 -81.1(8) 3_546 . . . ?
C22 N3 C2 C3 -179.0(5) . . . . ?
Fe1 N3 C2 C3 0.1(6) . . . . ?
C22 N3 C2 C1 1.6(7) . . . . ?
Fe1 N3 C2 C1 -179.3(4) . . . . ?
C22 N3 C2 Na1 124.3(4) . . . 3_556 ?
Fe1 N3 C2 Na1 -56.6(3) . . . 3_556 ?
N3 C2 C3 C4 -179.6(5) . . . . ?
C1 C2 C3 C4 -0.1(9) . . . . ?
Na1 C2 C3 C4 -111.2(6) 3_556 . . . ?
N3 C2 C3 N2 -1.1(6) . . . . ?
C1 C2 C3 N2 178.3(5) . . . . ?
Na1 C2 C3 N2 67.3(3) 3_556 . . . ?
N3 C2 C3 Na1 -68.4(4) . . . 3_556 ?
C1 C2 C3 Na1 111.1(5) . . . 3_556 ?
N3 C2 C3 Na2 59.0(5) . . . . ?
C1 C2 C3 Na2 -121.6(5) . . . . ?
Na1 C2 C3 Na2 127.4(3) 3_556 . . . ?
C7 N2 C3 C2 -176.1(4) . . . . ?
Fe1 N2 C3 C2 1.7(5) . . . . ?
Na2 N2 C3 C2 97.4(4) . . . . ?
Na1 N2 C3 C2 -80.6(4) 3_556 . . . ?
C7 N2 C3 C4 2.6(7) . . . . ?
Fe1 N2 C3 C4 -179.5(4) . . . . ?
Na2 N2 C3 C4 -83.8(4) . . . . ?
Na1 N2 C3 C4 98.2(4) 3_556 . . . ?
C7 N2 C3 Na1 -95.5(4) . . . 3_556 ?
Fe1 N2 C3 Na1 82.3(3) . . . 3_556 ?
Na2 N2 C3 Na1 178.0(2) . . . 3_556 ?
C7 N2 C3 Na2 86.5(4) . . . . ?
Fe1 N2 C3 Na2 -95.7(3) . . . . ?
Na1 N2 C3 Na2 -178.0(2) 3_556 . . . ?
O2 Na2 C3 C2 61.0(4) . . . . ?
O1 Na2 C3 C2 166.4(4) . . . . ?
N2 Na2 C3 C2 -103.3(5) . . . . ?
C7 Na2 C3 C2 -136.9(4) . . . . ?
Fe1 Na2 C3 C2 -64.9(3) . . . . ?
O2 Na2 C3 C4 -79.4(4) . . . . ?
O1 Na2 C3 C4 26.0(5) . . . . ?
N2 Na2 C3 C4 116.2(5) . . . . ?
C7 Na2 C3 C4 82.6(4) . . . . ?
Fe1 Na2 C3 C4 154.7(4) . . . . ?
O2 Na2 C3 N2 164.3(3) . . . . ?
O1 Na2 C3 N2 -90.2(4) . . . . ?
C7 Na2 C3 N2 -33.6(3) . . . . ?
Fe1 Na2 C3 N2 38.5(3) . . . . ?
O2 Na2 C3 Na1 162.0(3) . . . 3_556 ?
O1 Na2 C3 Na1 -92.6(3) . . . 3_556 ?
N2 Na2 C3 Na1 -2.4(2) . . . 3_556 ?
C7 Na2 C3 Na1 -35.9(2) . . . 3_556 ?
Fe1 Na2 C3 Na1 36.11(19) . . . 3_556 ?
C2 C3 C4 C5 178.2(6) . . . . ?
N2 C3 C4 C5 -0.2(7) . . . . ?
Na1 C3 C4 C5 74.4(5) 3_556 . . . ?
Na2 C3 C4 C5 -57.8(5) . . . . ?
C3 C4 C5 C6 -1.7(9) . . . . ?
C4 C5 C6 C7 1.3(8) . . . . ?
C5 C6 C7 C8 178.0(5) . . . . ?
C5 C6 C7 N2 1.1(7) . . . . ?
C5 C6 C7 Na2 67.3(5) . . . . ?
C5 C6 C7 Na1 -53.6(5) . . . 3_556 ?
C3 N2 C7 C6 -3.1(7) . . . . ?
Fe1 N2 C7 C6 179.1(4) . . . . ?
Na2 N2 C7 C6 88.5(4) . . . . ?
Na1 N2 C7 C6 -86.2(4) 3_556 . . . ?
C3 N2 C7 C8 179.4(4) . . . . ?
Fe1 N2 C7 C8 1.6(5) . . . . ?
Na2 N2 C7 C8 -89.0(4) . . . . ?
Na1 N2 C7 C8 96.3(4) 3_556 . . . ?
C3 N2 C7 Na2 -91.6(4) . . . . ?
Fe1 N2 C7 Na2 90.5(3) . . . . ?
Na1 N2 C7 Na2 -174.8(2) 3_556 . . . ?
C3 N2 C7 Na1 83.2(4) . . . 3_556 ?
Fe1 N2 C7 Na1 -94.7(3) . . . 3_556 ?
Na2 N2 C7 Na1 174.8(2) . . . 3_556 ?
O2 Na2 C7 C6 -54.3(5) . . . . ?
O1 Na2 C7 C6 61.2(4) . . . . ?
N2 Na2 C7 C6 -116.0(5) . . . . ?
C3 Na2 C7 C6 -84.6(4) . . . . ?
Fe1 Na2 C7 C6 -154.0(4) . . . . ?
O2 Na2 C7 C8 171.0(4) . . . . ?
O1 Na2 C7 C8 -73.4(4) . . . . ?
N2 Na2 C7 C8 109.3(4) . . . . ?
C3 Na2 C7 C8 140.7(4) . . . . ?
Fe1 Na2 C7 C8 71.3(3) . . . . ?
O2 Na2 C7 N2 61.7(4) . . . . ?
O1 Na2 C7 N2 177.3(3) . . . . ?
C3 Na2 C7 N2 31.4(3) . . . . ?
Fe1 Na2 C7 N2 -38.0(2) . . . . ?
O2 Na2 C7 Na1 57.1(4) . . . 3_556 ?
O1 Na2 C7 Na1 172.6(2) . . . 3_556 ?
N2 Na2 C7 Na1 -4.6(2) . . . 3_556 ?
C3 Na2 C7 Na1 26.77(18) . . . 3_556 ?
Fe1 Na2 C7 Na1 -42.65(15) . . . 3_556 ?
C6 C7 C8 N1 -177.2(5) . . . . ?
N2 C7 C8 N1 -0.2(6) . . . . ?
Na2 C7 C8 N1 -65.5(4) . . . . ?
Na1 C7 C8 N1 55.6(5) 3_556 . . . ?
C6 C7 C8 C9 7.4(9) . . . . ?
N2 C7 C8 C9 -175.6(5) . . . . ?
Na2 C7 C8 C9 119.1(5) . . . . ?
Na1 C7 C8 C9 -119.8(5) 3_556 . . . ?
C10 N1 C8 C7 172.9(4) . . . . ?
Fe1 N1 C8 C7 -1.3(6) . . . . ?
C10 N1 C8 C9 -11.6(7) . . . . ?
Fe1 N1 C8 C9 174.2(4) . . . . ?
C8 N1 C10 C15 112.7(6) . . . . ?
Fe1 N1 C10 C15 -73.5(6) . . . . ?
C8 N1 C10 C11 -73.0(6) . . . . ?
Fe1 N1 C10 C11 100.8(5) . . . . ?
C15 C10 C11 C12 -1.6(8) . . . . ?
N1 C10 C11 C12 -176.0(5) . . . . ?
C15 C10 C11 C17 176.3(5) . . . . ?
N1 C10 C11 C17 2.0(8) . . . . ?
C10 C11 C12 C13 2.2(9) . . . . ?
C17 C11 C12 C13 -175.8(6) . . . . ?
C11 C12 C13 C14 -0.3(10) . . . . ?
C12 C13 C14 C15 -2.3(10) . . . . ?
C13 C14 C15 C10 2.8(9) . . . . ?
C13 C14 C15 C20 -172.3(6) . . . . ?
C11 C10 C15 C14 -0.8(8) . . . . ?
N1 C10 C15 C14 173.4(5) . . . . ?
C11 C10 C15 C20 174.2(5) . . . . ?
N1 C10 C15 C20 -11.6(8) . . . . ?
C12 C11 C17 C16 84.2(7) . . . . ?
C10 C11 C17 C16 -93.7(7) . . . . ?
C12 C11 C17 C18 -40.5(9) . . . . ?
C10 C11 C17 C18 141.5(6) . . . . ?
C14 C15 C20 C19 -51.6(7) . . . . ?
C10 C15 C20 C19 133.5(5) . . . . ?
C14 C15 C20 C21 71.9(7) . . . . ?
C10 C15 C20 C21 -103.1(6) . . . . ?
C2 N3 C22 C23 -92.5(6) . . . . ?
Fe1 N3 C22 C23 88.4(5) . . . . ?
C2 N3 C22 C27 94.9(6) . . . . ?
Fe1 N3 C22 C27 -84.2(5) . . . . ?
C27 C22 C23 C24 5.8(8) . . . . ?
N3 C22 C23 C24 -166.8(5) . . . . ?
C27 C22 C23 C29 -177.9(5) . . . . ?
N3 C22 C23 C29 9.5(8) . . . . ?
C22 C23 C24 C25 -3.8(8) . . . . ?
C29 C23 C24 C25 179.8(5) . . . . ?
C22 C23 C24 Na1 63.8(5) . . . . ?
C29 C23 C24 Na1 -112.6(5) . . . . ?
N5 Na1 C24 C25 119.9(4) . . . . ?
N2 Na1 C24 C25 -94.0(4) 3_546 . . . ?
C3 Na1 C24 C25 -126.5(4) 3_546 . . . ?
C2 Na1 C24 C25 -134.8(4) 3_546 . . . ?
C26 Na1 C24 C25 32.8(4) . . . . ?
Fe1 Na1 C24 C25 -60.7(4) 3_546 . . . ?
C7 Na1 C24 C25 -88.9(4) 3_546 . . . ?
N5 Na1 C24 C23 1.7(4) . . . . ?
N2 Na1 C24 C23 147.8(4) 3_546 . . . ?
C3 Na1 C24 C23 115.3(4) 3_546 . . . ?
C25 Na1 C24 C23 -118.2(6) . . . . ?
C2 Na1 C24 C23 107.1(4) 3_546 . . . ?
C26 Na1 C24 C23 -85.3(4) . . . . ?
Fe1 Na1 C24 C23 -178.8(3) 3_546 . . . ?
C7 Na1 C24 C23 152.9(4) 3_546 . . . ?
C23 C24 C25 C26 1.6(9) . . . . ?
Na1 C24 C25 C26 -89.1(5) . . . . ?
C23 C24 C25 Na1 90.7(5) . . . . ?
N5 Na1 C25 C26 56.2(4) . . . . ?
N2 Na1 C25 C26 -148.1(4) 3_546 . . . ?
C3 Na1 C25 C26 -174.1(3) 3_546 . . . ?
C2 Na1 C25 C26 -159.6(4) 3_546 . . . ?
C24 Na1 C25 C26 119.7(6) . . . . ?
Fe1 Na1 C25 C26 -110.1(4) 3_546 . . . ?
C7 Na1 C25 C26 -155.6(4) 3_546 . . . ?
N5 Na1 C25 C24 -63.5(4) . . . . ?
N2 Na1 C25 C24 92.2(4) 3_546 . . . ?
C3 Na1 C25 C24 66.1(4) 3_546 . . . ?
C2 Na1 C25 C24 80.7(5) 3_546 . . . ?
C26 Na1 C25 C24 -119.7(6) . . . . ?
Fe1 Na1 C25 C24 130.1(3) 3_546 . . . ?
C7 Na1 C25 C24 84.7(4) 3_546 . . . ?
C24 C25 C26 C27 -1.5(9) . . . . ?
Na1 C25 C26 C27 -90.3(6) . . . . ?
C24 C25 C26 Na1 88.8(5) . . . . ?
N5 Na1 C26 C25 -126.4(4) . . . . ?
N2 Na1 C26 C25 38.8(4) 3_546 . . . ?
C3 Na1 C26 C25 10.0(6) 3_546 . . . ?
C2 Na1 C26 C25 88.0(12) 3_546 . . . ?
C24 Na1 C26 C25 -33.2(4) . . . . ?
Fe1 Na1 C26 C25 80.1(4) 3_546 . . . ?
C7 Na1 C26 C25 24.3(4) 3_546 . . . ?
N5 Na1 C26 C27 -7.9(4) . . . . ?
N2 Na1 C26 C27 157.3(4) 3_546 . . . ?
C3 Na1 C26 C27 128.5(5) 3_546 . . . ?
C25 Na1 C26 C27 118.5(6) . . . . ?
C2 Na1 C26 C27 -153.5(9) 3_546 . . . ?
C24 Na1 C26 C27 85.3(4) . . . . ?
Fe1 Na1 C26 C27 -161.4(4) 3_546 . . . ?
C7 Na1 C26 C27 142.8(4) 3_546 . . . ?
C25 C26 C27 C22 3.5(9) . . . . ?
Na1 C26 C27 C22 -63.8(6) . . . . ?
C25 C26 C27 C32 -179.2(5) . . . . ?
Na1 C26 C27 C32 113.5(5) . . . . ?
C23 C22 C27 C26 -5.7(8) . . . . ?
N3 C22 C27 C26 167.0(5) . . . . ?
C23 C22 C27 C32 177.1(5) . . . . ?
N3 C22 C27 C32 -10.2(8) . . . . ?
C22 C23 C29 C30 -108.0(7) . . . . ?
C24 C23 C29 C30 68.3(8) . . . . ?
C22 C23 C29 C28 128.9(6) . . . . ?
C24 C23 C29 C28 -54.8(8) . . . . ?
C26 C27 C32 C33 -68.1(7) . . . . ?
C22 C27 C32 C33 109.1(6) . . . . ?
C26 C27 C32 C31 57.8(7) . . . . ?
C22 C27 C32 C31 -125.0(6) . . . . ?
C37 O1 C34 C35 -7.5(10) . . . . ?
Na2 O1 C34 C35 -173.2(6) . . . . ?
O1 C34 C35 C36 -10.0(12) . . . . ?
C34 C35 C36 C37 22.1(11) . . . . ?
C34 O1 C37 C36 22.2(9) . . . . ?
Na2 O1 C37 C36 -172.7(5) . . . . ?
C35 C36 C37 O1 -27.5(9) . . . . ?
C41 O2 C38 C39 0.7(8) . . . . ?
Na2 O2 C38 C39 -179.1(4) . . . . ?
O2 C38 C39 C40 -13.9(7) . . . . ?
C38 C39 C40 C41 21.5(8) . . . . ?
C38 O2 C41 C40 13.9(9) . . . . ?
Na2 O2 C41 C40 -166.4(5) . . . . ?
C39 C40 C41 O2 -22.3(9) . . . . ?
